data_7116466
loop_
_publ_author_name
'Yan, Rulong'
'Li, Xiaoni'
'Yang, Xiaodong'
'Kang, Xing'
'Xiang, Likui'
'Huang, Guosheng'

_publ_section_title
;
 A novel one-pot method for the synthesis of substituted furopyridines:
 iodine-mediated oxidation of enaminones by tandem metal-free cyclization.
;
_journal_issue 13
_journal_name_full 'Chemical communications (Cambridge, England)'
_journal_page_first 2573
_journal_page_last 2576
_journal_paper_doi 10.1039/c4cc08834d
_journal_volume 51
_journal_year 2015
_chemical_formula_sum 'C20 H15 N O'
_chemical_formula_weight 285.33
_chemical_name_systematic
; 
 ? 
;
_space_group_IT_number 61
_symmetry_cell_setting triclinic
_symmetry_space_group_name_Hall '-P 2ac 2ab'
_symmetry_space_group_name_H-M 'P b c a'
_atom_sites_solution_hydrogens geom
_atom_sites_solution_primary direct
_atom_sites_solution_secondary difmap
_audit_creation_method SHELXL-97
_audit_update_record
;
2014-07-07 deposited with the CCDC.
2015-01-08 downloaded from the CCDC.
;
_cell_angle_alpha 90.00
_cell_angle_beta 90.00
_cell_angle_gamma 90.00
_cell_formula_units_Z 8
_cell_length_a 13.099(17)
_cell_length_b 9.359(12)
_cell_length_c 24.26(3)
_cell_measurement_reflns_used 538
_cell_measurement_temperature 293(2)
_cell_measurement_theta_max 28.26
_cell_measurement_theta_min 2.29
_cell_volume 2974(7)
_computing_cell_refinement 'Bruker SAINT'
_computing_data_collection 'Bruker APEX2'
_computing_data_reduction 'Bruker SAINT'
_computing_molecular_graphics 'Bruker SHELXTL'
_computing_publication_material 'Bruker SHELXTL'
_computing_structure_refinement 'SHELXL-97 (Sheldrick, 2008)'
_computing_structure_solution 'SHELXS-97 (Sheldrick, 2008)'
_diffrn_ambient_temperature 293(2)
_diffrn_measured_fraction_theta_full 0.923
_diffrn_measured_fraction_theta_max 0.923
_diffrn_measurement_device_type 'Bruker APEX-II CCD'
_diffrn_measurement_method '\f and \w scans'
_diffrn_radiation_monochromator graphite
_diffrn_radiation_source 'fine-focus sealed tube'
_diffrn_radiation_type MoK\a
_diffrn_radiation_wavelength 0.71073
_diffrn_reflns_av_R_equivalents 0.1314
_diffrn_reflns_av_sigmaI/netI 0.1821
_diffrn_reflns_limit_h_max 11
_diffrn_reflns_limit_h_min -13
_diffrn_reflns_limit_k_max 2
_diffrn_reflns_limit_k_min -11
_diffrn_reflns_limit_l_max 29
_diffrn_reflns_limit_l_min -28
_diffrn_reflns_number 6636
_diffrn_reflns_theta_full 25.50
_diffrn_reflns_theta_max 25.50
_diffrn_reflns_theta_min 2.29
_exptl_absorpt_coefficient_mu 0.078
_exptl_absorpt_correction_T_max 0.9853
_exptl_absorpt_correction_T_min 0.9822
_exptl_absorpt_correction_type none
_exptl_crystal_density_diffrn 1.274
_exptl_crystal_density_meas 0
_exptl_crystal_density_method 'not measured'
_exptl_crystal_F_000 1200
_exptl_crystal_size_max 0.23
_exptl_crystal_size_mid 0.21
_exptl_crystal_size_min 0.19
_refine_diff_density_max 0.193
_refine_diff_density_min -0.195
_refine_diff_density_rms 0.044
_refine_ls_extinction_method none
_refine_ls_goodness_of_fit_ref 1.021
_refine_ls_hydrogen_treatment mixed
_refine_ls_matrix_type full
_refine_ls_number_parameters 200
_refine_ls_number_reflns 2556
_refine_ls_number_restraints 0
_refine_ls_restrained_S_all 1.021
_refine_ls_R_factor_all 0.2492
_refine_ls_R_factor_gt 0.0858
_refine_ls_shift/su_max 0.000
_refine_ls_shift/su_mean 0.000
_refine_ls_structure_factor_coef Fsqd
_refine_ls_weighting_details 'calc w=1/[\s^2^(Fo^2^)+(0.0100P)^2^+0.0000P] where P=(Fo^2^+2Fc^2^)/3'
_refine_ls_weighting_scheme calc
_refine_ls_wR_factor_gt 0.1204
_refine_ls_wR_factor_ref 0.1654
_reflns_number_gt 891
_reflns_number_total 2556
_reflns_threshold_expression >2sigma(I)
_cod_data_source_file c4cc08834d2.cif
_cod_data_source_block p-1
_cod_depositor_comments
;
The following automatic conversions were performed:

'_symmetry_cell_setting' value 'Triclinic' changed to 'triclinic'
according to
/usr/data/users/saulius/crontab/automatic-downloads/current/RSC/lib/dictionaries/cif_core.dic
dictionary named 'cif_core.dic' version 2.4.2 from 2011-04-26.

Automatic conversion script
Id: cif_fix_values 3008 2015-01-20 13:52:24Z robertas 
;
_cod_original_sg_symbol_H-M P-1
_cod_database_code 7116466

loop_
_symmetry_equiv_pos_as_xyz
'x, y, z'
'-x+1/2, -y, z+1/2'
'x+1/2, -y+1/2, -z'
'-x, y+1/2, -z+1/2'
'-x, -y, -z'
'x-1/2, y, -z-1/2'
'-x-1/2, y-1/2, z'
'x, -y-1/2, z-1/2'

loop_
_atom_site_label
_atom_site_type_symbol
_atom_site_fract_x
_atom_site_fract_y
_atom_site_fract_z
_atom_site_U_iso_or_equiv
_atom_site_adp_type
_atom_site_occupancy
_atom_site_symmetry_multiplicity
_atom_site_calc_flag
_atom_site_refinement_flags
C1 C 0.2581(4) 0.0490(6) 0.2316(2) 0.0539(15) Uani 1 1 d .
H1 H 0.3276 0.0612 0.2379 0.065 Uiso 1 1 calc R
C2 C 0.2262(5) -0.0469(6) 0.1917(2) 0.0623(16) Uani 1 1 d .
H2 H 0.2743 -0.0974 0.1713 0.075 Uiso 1 1 calc R
C3 C 0.1239(5) -0.0677(6) 0.1820(2) 0.0717(18) Uani 1 1 d .
H3 H 0.1022 -0.1331 0.1556 0.086 Uiso 1 1 calc R
C4 C 0.0552(5) 0.0091(6) 0.2116(3) 0.090(2) Uani 1 1 d .
H4 H -0.0141 -0.0037 0.2050 0.108 Uiso 1 1 calc R
C5 C 0.0862(4) 0.1063(6) 0.2515(2) 0.0697(18) Uani 1 1 d .
H5 H 0.0376 0.1578 0.2712 0.084 Uiso 1 1 calc R
C6 C 0.1887(4) 0.1269(5) 0.26219(19) 0.0418(14) Uani 1 1 d .
C7 C 0.2215(4) 0.2275(5) 0.3068(2) 0.0430(13) Uani 1 1 d .
C8 C 0.3232(4) 0.2554(5) 0.3166(2) 0.0483(15) Uani 1 1 d .
H8 H 0.3713 0.2094 0.2947 0.058 Uiso 1 1 calc R
C9 C 0.3589(5) 0.3491(6) 0.3577(2) 0.0586(16) Uani 1 1 d .
C10 C 0.2817(5) 0.4107(6) 0.3859(2) 0.0507(15) Uani 1 1 d .
C11 C 0.1796(4) 0.3813(5) 0.3754(2) 0.0444(14) Uani 1 1 d .
C12 C 0.1244(4) 0.4676(5) 0.4133(2) 0.0523(15) Uani 1 1 d .
H12 H 0.0537 0.4711 0.4165 0.063 Uiso 1 1 calc R
C13 C 0.1904(5) 0.5427(6) 0.4434(2) 0.0514(15) Uani 1 1 d .
C14 C 0.1823(5) 0.6479(6) 0.4880(2) 0.0543(15) Uani 1 1 d .
C15 C 0.2661(5) 0.7024(6) 0.5149(2) 0.0629(16) Uani 1 1 d .
H15 H 0.3311 0.6710 0.5052 0.075 Uiso 1 1 calc R
C16 C 0.2552(5) 0.8028(6) 0.5562(2) 0.0718(18) Uani 1 1 d .
H16 H 0.3126 0.8399 0.5736 0.086 Uiso 1 1 calc R
C17 C 0.1596(5) 0.8482(6) 0.5715(2) 0.0697(18) Uani 1 1 d .
H17 H 0.1526 0.9164 0.5991 0.084 Uiso 1 1 calc R
C18 C 0.0751(5) 0.7936(6) 0.5463(2) 0.079(2) Uani 1 1 d .
H18 H 0.0105 0.8235 0.5573 0.094 Uiso 1 1 calc R
C19 C 0.0849(5) 0.6938(6) 0.5044(2) 0.0715(18) Uani 1 1 d .
H19 H 0.0271 0.6574 0.4872 0.086 Uiso 1 1 calc R
C20 C 0.4710(4) 0.3792(6) 0.3686(2) 0.086(2) Uani 1 1 d .
H20A H 0.4866 0.4755 0.3579 0.128 Uiso 1 1 calc R
H20B H 0.5121 0.3141 0.3476 0.128 Uiso 1 1 calc R
H20C H 0.4851 0.3671 0.4072 0.128 Uiso 1 1 calc R
N1 N 0.1457(3) 0.2910(4) 0.33601(16) 0.0470(12) Uani 1 1 d .
O2 O 0.2903(3) 0.5082(4) 0.42862(14) 0.0567(11) Uani 1 1 d .

loop_
_atom_site_aniso_label
_atom_site_aniso_U_11
_atom_site_aniso_U_22
_atom_site_aniso_U_33
_atom_site_aniso_U_23
_atom_site_aniso_U_13
_atom_site_aniso_U_12
C1 0.044(4) 0.062(4) 0.056(4) -0.010(3) -0.006(3) -0.002(3)
C2 0.061(5) 0.060(4) 0.065(4) -0.007(3) 0.013(4) 0.001(4)
C3 0.075(5) 0.057(4) 0.083(5) -0.021(3) -0.014(4) 0.008(4)
C4 0.060(5) 0.092(5) 0.119(6) -0.045(5) -0.039(4) 0.014(4)
C5 0.045(5) 0.078(5) 0.086(5) -0.036(3) -0.011(3) 0.018(4)
C6 0.040(4) 0.044(3) 0.041(3) 0.005(3) -0.003(3) 0.007(3)
C7 0.050(4) 0.041(3) 0.038(3) 0.010(3) -0.004(3) -0.002(3)
C8 0.047(4) 0.047(4) 0.051(4) -0.007(3) -0.011(3) 0.013(3)
C9 0.048(5) 0.064(4) 0.064(4) 0.003(3) 0.003(3) 0.004(4)
C10 0.051(5) 0.053(4) 0.048(4) 0.004(3) -0.007(3) -0.002(3)
C11 0.050(4) 0.045(3) 0.038(3) 0.002(3) -0.005(3) 0.005(3)
C12 0.048(4) 0.056(4) 0.053(4) -0.004(3) 0.001(3) -0.002(3)
C13 0.058(4) 0.049(4) 0.047(4) 0.009(3) 0.007(3) -0.001(3)
C14 0.073(5) 0.050(4) 0.040(3) 0.003(3) 0.000(3) -0.007(4)
C15 0.071(5) 0.054(4) 0.064(4) 0.001(3) 0.005(4) 0.002(3)
C16 0.084(6) 0.067(4) 0.065(5) -0.010(4) -0.011(4) -0.015(4)
C17 0.084(5) 0.066(4) 0.059(4) -0.016(3) 0.002(4) -0.015(4)
C18 0.088(6) 0.068(5) 0.080(5) -0.020(4) 0.012(4) 0.010(4)
C19 0.061(5) 0.078(5) 0.076(5) -0.012(4) -0.001(4) 0.003(4)
C20 0.048(5) 0.102(5) 0.107(5) -0.023(4) -0.009(4) -0.018(4)
N1 0.046(3) 0.051(3) 0.044(3) 0.001(2) -0.004(2) -0.001(2)
O2 0.062(3) 0.052(2) 0.056(3) -0.006(2) 0.000(2) -0.006(2)

loop_
_atom_type_symbol
_atom_type_description
_atom_type_scat_dispersion_real
_atom_type_scat_dispersion_imag
_atom_type_scat_source
C C 0.0033 0.0016 'International Tables Vol C Tables 4.2.6.8 and 6.1.1.4'
H H 0.0000 0.0000 'International Tables Vol C Tables 4.2.6.8 and 6.1.1.4'
N N 0.0061 0.0033 'International Tables Vol C Tables 4.2.6.8 and 6.1.1.4'
O O 0.0106 0.0060 'International Tables Vol C Tables 4.2.6.8 and 6.1.1.4'

loop_
_geom_angle_atom_site_label_1
_geom_angle_atom_site_label_2
_geom_angle_atom_site_label_3
_geom_angle
C6 C1 C2 121.3(5)
C6 C1 H1 119.4
C2 C1 H1 119.4
C3 C2 C1 120.3(5)
C3 C2 H2 119.8
C1 C2 H2 119.8
C4 C3 C2 118.8(6)
C4 C3 H3 120.6
C2 C3 H3 120.6
C3 C4 C5 121.5(6)
C3 C4 H4 119.3
C5 C4 H4 119.3
C6 C5 C4 120.4(5)
C6 C5 H5 119.8
C4 C5 H5 119.8
C5 C6 C1 117.8(5)
C5 C6 C7 120.1(5)
C1 C6 C7 122.1(5)
N1 C7 C8 122.3(5)
N1 C7 C6 116.3(5)
C8 C7 C6 121.4(5)
C7 C8 C9 124.1(5)
C7 C8 H8 117.9
C9 C8 H8 117.9
C10 C9 C8 112.1(5)
C10 C9 C20 123.9(5)
C8 C9 C20 124.0(5)
C9 C10 O2 126.8(6)
C9 C10 C11 122.9(5)
O2 C10 C11 110.2(5)
N1 C11 C10 124.8(5)
N1 C11 C12 130.2(6)
C10 C11 C12 105.0(5)
C13 C12 C11 108.9(5)
C13 C12 H12 125.6
C11 C12 H12 125.6
C12 C13 O2 110.2(5)
C12 C13 C14 135.4(6)
O2 C13 C14 114.4(5)
C15 C14 C19 118.5(5)
C15 C14 C13 122.7(6)
C19 C14 C13 118.8(6)
C14 C15 C16 120.9(6)
C14 C15 H15 119.6
C16 C15 H15 119.6
C17 C16 C15 120.1(6)
C17 C16 H16 119.9
C15 C16 H16 119.9
C18 C17 C16 120.3(6)
C18 C17 H17 119.9
C16 C17 H17 119.9
C17 C18 C19 120.3(6)
C17 C18 H18 119.9
C19 C18 H18 119.9
C18 C19 C14 119.9(6)
C18 C19 H19 120.0
C14 C19 H19 120.0
C9 C20 H20A 109.5
C9 C20 H20B 109.5
H20A C20 H20B 109.5
C9 C20 H20C 109.5
H20A C20 H20C 109.5
H20B C20 H20C 109.5
C11 N1 C7 113.8(4)
C10 O2 C13 105.6(4)

loop_
_geom_bond_atom_site_label_1
_geom_bond_atom_site_label_2
_geom_bond_distance
C1 C6 1.382(6)
C1 C2 1.384(6)
C1 H1 0.9300
C2 C3 1.374(6)
C2 H2 0.9300
C3 C4 1.357(7)
C3 H3 0.9300
C4 C5 1.389(7)
C4 H4 0.9300
C5 C6 1.381(6)
C5 H5 0.9300
C6 C7 1.497(6)
C7 N1 1.357(5)
C7 C8 1.379(6)
C8 C9 1.409(6)
C8 H8 0.9300
C9 C10 1.350(6)
C9 C20 1.518(7)
C10 O2 1.385(6)
C10 C11 1.389(6)
C11 N1 1.351(6)
C11 C12 1.421(6)
C12 C13 1.333(6)
C12 H12 0.9300
C13 O2 1.395(6)
C13 C14 1.467(7)
C14 C15 1.376(6)
C14 C19 1.403(7)
C15 C16 1.380(7)
C15 H15 0.9300
C16 C17 1.372(7)
C16 H16 0.9300
C17 C18 1.364(7)
C17 H17 0.9300
C18 C19 1.386(7)
C18 H18 0.9300
C19 H19 0.9300
C20 H20A 0.9600
C20 H20B 0.9600
C20 H20C 0.9600

loop_
_geom_torsion_atom_site_label_1
_geom_torsion_atom_site_label_2
_geom_torsion_atom_site_label_3
_geom_torsion_atom_site_label_4
_geom_torsion
C6 C1 C2 C3 -0.7(8)
C1 C2 C3 C4 1.1(9)
C2 C3 C4 C5 -0.6(10)
C3 C4 C5 C6 -0.2(9)
C4 C5 C6 C1 0.6(8)
C4 C5 C6 C7 -177.6(5)
C2 C1 C6 C5 -0.2(8)
C2 C1 C6 C7 178.0(5)
C5 C6 C7 N1 2.0(6)
C1 C6 C7 N1 -176.1(4)
C5 C6 C7 C8 -176.9(5)
C1 C6 C7 C8 5.0(7)
N1 C7 C8 C9 1.0(8)
C6 C7 C8 C9 179.8(5)
C7 C8 C9 C10 -1.1(7)
C7 C8 C9 C20 179.8(5)
C8 C9 C10 O2 -179.6(5)
C20 C9 C10 O2 -0.5(8)
C8 C9 C10 C11 1.1(7)
C20 C9 C10 C11 -179.8(5)
C9 C10 C11 N1 -1.0(8)
O2 C10 C11 N1 179.6(4)
C9 C10 C11 C12 -179.7(5)
O2 C10 C11 C12 0.9(5)
N1 C11 C12 C13 -178.2(5)
C10 C11 C12 C13 0.4(6)
C11 C12 C13 O2 -1.6(6)
C11 C12 C13 C14 179.9(5)
C12 C13 C14 C15 175.2(6)
O2 C13 C14 C15 -3.2(7)
C12 C13 C14 C19 -4.0(9)
O2 C13 C14 C19 177.5(4)
C19 C14 C15 C16 -1.7(8)
C13 C14 C15 C16 179.0(5)
C14 C15 C16 C17 1.0(9)
C15 C16 C17 C18 0.5(9)
C16 C17 C18 C19 -1.2(9)
C17 C18 C19 C14 0.5(8)
C15 C14 C19 C18 1.0(8)
C13 C14 C19 C18 -179.7(5)
C10 C11 N1 C7 0.7(7)
C12 C11 N1 C7 179.0(5)
C8 C7 N1 C11 -0.7(6)
C6 C7 N1 C11 -179.6(4)
C9 C10 O2 C13 178.8(5)
C11 C10 O2 C13 -1.9(5)
C12 C13 O2 C10 2.1(5)
C14 C13 O2 C10 -179.0(4)
